data_1519226
loop_
_publ_author_name
'Coles, Simon J.'
'Hursthouse, Michael B.'
'Ward, Suzanna C.'
'Threlfall, Terry L.'

_publ_section_title
;
 N-(5-Methyl-pyridin-2-yl)-benzenesulfonamide
;
_journal_name_full 'Crystal Structure Report Archive'
_journal_page_first 163
_journal_year 1999
_chemical_formula_sum 'C12 H12 N2 O2 S'
_chemical_formula_weight 248.30
_chemical_name_common Benzenesulfonamido-5-methylpyridine
_chemical_name_systematic
; 
 Benzenrsulfonamido-5-methylpyridine 
;
_space_group_IT_number 14
_symmetry_cell_setting monoclinic
_symmetry_space_group_name_Hall '-P 2ybc'
_symmetry_space_group_name_H-M 'P 1 21/c 1'
_atom_sites_solution_hydrogens geom
_atom_sites_solution_primary direct
_atom_sites_solution_secondary difmap
_cell_angle_alpha 90.00
_cell_angle_beta 107.18(3)
_cell_angle_gamma 90.00
_cell_formula_units_Z 4
_cell_length_a 11.754(2)
_cell_length_b 13.880(3)
_cell_length_c 7.2050(10)
_cell_measurement_temperature 150(2)
_cell_measurement_theta_max 25.04
_cell_measurement_theta_min 1.81
_cell_volume 1123.0(4)
_computing_cell_refinement 'DENZO & COLLECT'
_computing_data_collection 'DENZO (Otwinowski & Minor, 1997) & COLLECT (Hooft, 1998)'
_computing_data_reduction 'DENZO & COLLECT'
_computing_molecular_graphics 'Ortep and Platon'
_computing_structure_refinement 'SHELXL-97 (Sheldrick, 1997)'
_computing_structure_solution 'SHELXS-97 (Sheldrick, 1997)'
_diffrn_ambient_temperature 293(2)
_diffrn_detector_area_resol_mean 9.091
_diffrn_measured_fraction_theta_full 0.955
_diffrn_measured_fraction_theta_max 0.955
_diffrn_measurement_device_type 'Nonius KappaCCD'
_diffrn_measurement_method '\f and \w scans'
_diffrn_radiation_monochromator graphite
_diffrn_radiation_source 'Nonius FR591 rotating anode'
_diffrn_radiation_type MoK\a
_diffrn_radiation_wavelength 0.71073
_diffrn_reflns_av_R_equivalents 0.0671
_diffrn_reflns_av_sigmaI/netI 0.0499
_diffrn_reflns_limit_h_max 13
_diffrn_reflns_limit_h_min -13
_diffrn_reflns_limit_k_max 16
_diffrn_reflns_limit_k_min -16
_diffrn_reflns_limit_l_max 8
_diffrn_reflns_limit_l_min -8
_diffrn_reflns_number 8518
_diffrn_reflns_theta_full 25.04
_diffrn_reflns_theta_max 25.04
_diffrn_reflns_theta_min 1.81
_exptl_absorpt_coefficient_mu 0.278
_exptl_absorpt_correction_T_max 0.986
_exptl_absorpt_correction_T_min 0.961
_exptl_absorpt_correction_type multi-scan
_exptl_crystal_colour Colourless
_exptl_crystal_density_diffrn 1.469
_exptl_crystal_density_method 'not measured'
_exptl_crystal_description Triangular
_exptl_crystal_F_000 520
_exptl_crystal_size_max 0.25
_exptl_crystal_size_mid 0.12
_exptl_crystal_size_min 0.05
_refine_diff_density_max 0.244
_refine_diff_density_min -0.551
_refine_diff_density_rms 0.070
_refine_ls_extinction_method none
_refine_ls_goodness_of_fit_ref 1.075
_refine_ls_hydrogen_treatment mixed
_refine_ls_matrix_type full
_refine_ls_number_parameters 202
_refine_ls_number_reflns 1983
_refine_ls_number_restraints 0
_refine_ls_restrained_S_all 1.075
_refine_ls_R_factor_all 0.0527
_refine_ls_R_factor_gt 0.0396
_refine_ls_shift/su_max 0.000
_refine_ls_shift/su_mean 0.000
_refine_ls_structure_factor_coef Fsqd
_refine_ls_weighting_scheme 'calc w=1/[\s^2^(Fo^2^)+(0.0616P)^2^+0.1127P] where P=(Fo^2^+2Fc^2^)/3'
_refine_ls_wR_factor_gt 0.1011
_refine_ls_wR_factor_ref 0.1080
_reflns_number_gt 1596
_reflns_number_total 1983
_reflns_threshold_expression >2sigma(I)
_cod_data_source_file eCrystal-163.cif
_cod_data_source_block 99scw111
_cod_depositor_comments
;
Citation :
Coles, Simon J. and Hursthouse, Michael B. and Ward, Suzanna C and 
Threlfall, Terry L (1999) 
University of Southampton, Crystal Structure Report Archive. 
(doi:10.5258/ecrystals/163)

More at:
http://ecrystals.chem.soton.ac.uk/163/

The following automatic conversions were performed:

'_symmetry_cell_setting' value 'Monoclinic' changed to 'monoclinic'
according to the built-in table from CIF Core dictionary named
'cif_core.dic' version 2.4.1 from 2010-06-29.

Automatic conversion script
Id: cif_fix_values 3105 2015-03-04 15:46:00Z robertas 
;
_cod_original_cell_volume 1123.0(3)
_cod_original_sg_symbol_H-M P2(1)/c
_cod_database_code 1519226

loop_
_symmetry_equiv_pos_as_xyz
'x, y, z'
'-x, y+1/2, -z+1/2'
'-x, -y, -z'
'x, -y-1/2, z-1/2'

loop_
_atom_site_label
_atom_site_type_symbol
_atom_site_fract_x
_atom_site_fract_y
_atom_site_fract_z
_atom_site_U_iso_or_equiv
_atom_site_adp_type
_atom_site_occupancy
_atom_site_calc_flag
_atom_site_refinement_flags
_atom_site_disorder_assembly
_atom_site_disorder_group
S1 S 0.23319(4) 0.02773(4) 0.00906(7) 0.0221(2) Uani 1 d . . .
O1 O 0.21904(12) -0.07562(10) -0.0036(2) 0.0284(4) Uani 1 d . . .
O2 O 0.21808(12) 0.07274(11) 0.17972(19) 0.0293(4) Uani 1 d . . .
N1 N 0.36209(14) 0.04621(12) -0.0160(2) 0.0236(4) Uani 1 d . . .
N2 N 0.52131(14) 0.13905(13) -0.0194(2) 0.0207(4) Uani 1 d . . .
C1 C -0.0504(2) 0.14997(17) -0.5049(3) 0.0315(5) Uani 1 d . . .
C2 C 0.0561(2) 0.11936(17) -0.5299(3) 0.0312(5) Uani 1 d . . .
C3 C 0.14408(19) 0.08236(16) -0.3740(3) 0.0263(5) Uani 1 d . . .
C4 C 0.12572(17) 0.07880(14) -0.1928(3) 0.0205(5) Uani 1 d . . .
C5 C 0.01948(17) 0.11034(16) -0.1664(3) 0.0261(5) Uani 1 d . . .
C6 C -0.06894(19) 0.14529(17) -0.3251(3) 0.0308(5) Uani 1 d . . .
C7 C 0.40682(16) 0.13647(15) -0.0140(3) 0.0204(4) Uani 1 d . . .
C8 C 0.35225(18) 0.22679(15) -0.0100(3) 0.0224(5) Uani 1 d . . .
C9 C 0.41315(18) 0.30988(16) -0.0164(3) 0.0226(5) Uani 1 d . . .
C10 C 0.53161(18) 0.30966(15) -0.0261(3) 0.0218(5) Uani 1 d . . .
C11 C 0.58225(18) 0.22150(15) -0.0253(3) 0.0223(5) Uani 1 d . . .
C12 C 0.5979(2) 0.40051(17) -0.0355(3) 0.0285(5) Uani 1 d . . .
H1 H -0.1118(19) 0.1764(16) -0.617(3) 0.027(6) Uiso 1 d . . .
H2A H 0.559(2) 0.079(2) -0.012(3) 0.038(7) Uiso 1 d . . .
H2 H 0.069(2) 0.1198(18) -0.656(4) 0.042(7) Uiso 1 d . . .
H3 H 0.214(2) 0.0596(16) -0.393(3) 0.027(6) Uiso 1 d . . .
H5 H 0.0078(17) 0.1070(16) -0.040(3) 0.026(5) Uiso 1 d . . .
H6 H -0.144(2) 0.1697(18) -0.306(3) 0.039(6) Uiso 1 d . . .
H8 H 0.2706(19) 0.2280(16) -0.004(3) 0.025(6) Uiso 1 d . . .
H9 H 0.3772(19) 0.3692(18) -0.012(3) 0.028(6) Uiso 1 d . . .
H11 H 0.659(2) 0.2128(16) -0.032(3) 0.028(6) Uiso 1 d . . .
H12 H 0.620(2) 0.4349(19) 0.089(4) 0.039(6) Uiso 1 d . . .
H13 H 0.668(2) 0.388(2) -0.077(4) 0.053(8) Uiso 1 d . . .
H14 H 0.550(2) 0.450(2) -0.128(4) 0.040(7) Uiso 1 d . . .

loop_
_atom_site_aniso_label
_atom_site_aniso_U_11
_atom_site_aniso_U_22
_atom_site_aniso_U_33
_atom_site_aniso_U_23
_atom_site_aniso_U_13
_atom_site_aniso_U_12
S1 0.0186(3) 0.0228(3) 0.0253(3) 0.0025(2) 0.0070(2) 0.0015(2)
O1 0.0232(8) 0.0211(9) 0.0410(9) 0.0064(6) 0.0097(7) -0.0003(6)
O2 0.0259(8) 0.0399(10) 0.0223(8) 0.0001(6) 0.0076(6) 0.0017(7)
N1 0.0190(9) 0.0207(9) 0.0310(10) 0.0013(7) 0.0072(7) 0.0016(7)
N2 0.0196(9) 0.0190(10) 0.0233(9) 0.0005(7) 0.0060(7) 0.0018(7)
C1 0.0300(12) 0.0301(13) 0.0280(12) 0.0035(10) -0.0011(10) -0.0016(10)
C2 0.0359(13) 0.0348(14) 0.0238(12) 0.0027(9) 0.0103(10) -0.0035(10)
C3 0.0253(11) 0.0277(13) 0.0282(12) -0.0008(9) 0.0115(9) -0.0004(10)
C4 0.0198(10) 0.0182(11) 0.0233(11) -0.0012(8) 0.0059(8) -0.0008(8)
C5 0.0227(11) 0.0290(13) 0.0272(12) -0.0024(9) 0.0084(9) 0.0025(9)
C6 0.0233(12) 0.0325(14) 0.0338(13) -0.0023(10) 0.0040(9) 0.0042(10)
C7 0.0182(10) 0.0233(12) 0.0190(10) 0.0018(8) 0.0043(8) 0.0020(8)
C8 0.0200(10) 0.0268(12) 0.0197(10) 0.0002(8) 0.0049(8) 0.0032(9)
C9 0.0248(11) 0.0230(12) 0.0178(10) -0.0014(8) 0.0028(8) 0.0041(10)
C10 0.0247(11) 0.0227(12) 0.0153(10) -0.0006(8) 0.0020(8) -0.0006(9)
C11 0.0183(11) 0.0253(12) 0.0220(10) -0.0006(8) 0.0039(8) -0.0012(9)
C12 0.0281(12) 0.0245(13) 0.0300(13) -0.0018(10) 0.0040(10) -0.0027(10)

loop_
_atom_type_symbol
_atom_type_description
_atom_type_scat_dispersion_real
_atom_type_scat_dispersion_imag
_atom_type_scat_source
C C 0.0033 0.0016 'International Tables Vol C Tables 4.2.6.8 and 6.1.1.4'
H H 0.0000 0.0000 'International Tables Vol C Tables 4.2.6.8 and 6.1.1.4'
N N 0.0061 0.0033 'International Tables Vol C Tables 4.2.6.8 and 6.1.1.4'
O O 0.0106 0.0060 'International Tables Vol C Tables 4.2.6.8 and 6.1.1.4'
S S 0.1246 0.1234 'International Tables Vol C Tables 4.2.6.8 and 6.1.1.4'

loop_
_geom_angle_atom_site_label_1
_geom_angle_atom_site_label_2
_geom_angle_atom_site_label_3
_geom_angle
_geom_angle_site_symmetry_1
_geom_angle_site_symmetry_3
O2 S1 O1 116.44(8) . .
O2 S1 N1 112.81(9) . .
O1 S1 N1 104.34(9) . .
O2 S1 C4 106.90(9) . .
O1 S1 C4 107.77(9) . .
N1 S1 C4 108.27(9) . .
C7 N1 S1 121.62(14) . .
C11 N2 C7 124.03(18) . .
C6 C1 C2 120.6(2) . .
C3 C2 C1 119.8(2) . .
C2 C3 C4 119.5(2) . .
C3 C4 C5 120.94(19) . .
C3 C4 S1 121.13(15) . .
C5 C4 S1 117.83(15) . .
C6 C5 C4 118.9(2) . .
C1 C6 C5 120.3(2) . .
N1 C7 N2 114.09(17) . .
N1 C7 C8 129.99(18) . .
N2 C7 C8 115.92(18) . .
C9 C8 C7 120.21(19) . .
C8 C9 C10 122.2(2) . .
C11 C10 C9 115.96(19) . .
C11 C10 C12 121.75(19) . .
C9 C10 C12 122.29(19) . .
N2 C11 C10 121.63(19) . .

loop_
_geom_bond_atom_site_label_1
_geom_bond_atom_site_label_2
_geom_bond_distance
_geom_bond_site_symmetry_2
S1 O2 1.4362(15) .
S1 O1 1.4439(16) .
S1 N1 1.5986(17) .
S1 C4 1.769(2) .
N1 C7 1.357(3) .
N2 C11 1.357(3) .
N2 C7 1.358(2) .
C1 C6 1.377(3) .
C1 C2 1.383(3) .
C2 C3 1.381(3) .
C3 C4 1.386(3) .
C4 C5 1.388(3) .
C5 C6 1.386(3) .
C7 C8 1.412(3) .
C8 C9 1.365(3) .
C9 C10 1.415(3) .
C10 C11 1.360(3) .
C10 C12 1.494(3) .
